data_4079659
loop_
_publ_author_name
'Banerjee, Dipshikha'
'Buzas, Andrea K.'
'Besnard, C\'eline'
'K\"undig, E. Peter'

_publ_section_title
;
 Chiral N-Heterocyclic Carbene Gold Complexes: Synthesis, Properties, and
 Application in Asymmetric Catalysis
;
_journal_issue 23
_journal_name_full Organometallics
_journal_page_first 8348
_journal_paper_doi 10.1021/om300917m
_journal_volume 31
_journal_year 2012
_chemical_absolute_configuration ad
_chemical_formula_moiety 'C33 H36 Au Cl N2, 0.25(C H2 Cl2)'
_chemical_formula_sum 'C33.25 H36.5 Au Cl1.5 N2'
_chemical_formula_weight 714.29
_chemical_name_systematic
;
 ? 
;
_space_group_crystal_system monoclinic
_space_group_IT_number 5
_space_group_name_Hall 'C 2y'
_space_group_name_H-M_alt 'C 1 2 1'
_symmetry_space_group_name_Hall 'C 2y'
_symmetry_space_group_name_H-M 'C 1 2 1'
_atom_sites_solution_hydrogens geom
_atom_sites_solution_primary heavy
_atom_sites_solution_secondary difmap
_audit_creation_date 2012-05-31
_audit_creation_method
;
  Olex2 1.2-beta
  (compiled May  9 2012 12:37:22, GUI svn.r4230)
;
_cell_angle_alpha 90.00
_cell_angle_beta 119.534(4)
_cell_angle_gamma 90.00
_cell_formula_units_Z 4
_cell_length_a 15.9701(5)
_cell_length_b 10.82036(17)
_cell_length_c 20.1894(6)
_cell_measurement_reflns_used 7996
_cell_measurement_temperature 180(2)
_cell_measurement_theta_max 29.2396
_cell_measurement_theta_min 2.3105
_cell_volume 3035.45(18)
_computing_cell_refinement
;
CrysAlisPro, Agilent Technologies,
Version 1.171.35.11 (release 16-05-2011 CrysAlis171 .NET)
(compiled May 16 2011,17:55:39)
;
_computing_data_collection
;
CrysAlisPro, Agilent Technologies,
Version 1.171.35.11 (release 16-05-2011 CrysAlis171 .NET)
(compiled May 16 2011,17:55:39)
;
_computing_data_reduction
;
CrysAlisPro, Agilent Technologies,
Version 1.171.35.11 (release 16-05-2011 CrysAlis171 .NET)
(compiled May 16 2011,17:55:39)
;
_computing_molecular_graphics
;
O. V. Dolomanov, L. J. Bourhis, R. J. Gildea, J. A. K. Howard and H. Puschmann,
OLEX2: a complete structure solution, refinement and analysis program.
J. Appl. Cryst. (2009). 42, 339-341.
;
_computing_publication_material
;
O. V. Dolomanov, L. J. Bourhis, R. J. Gildea, J. A. K. Howard and H. Puschmann,
OLEX2: a complete structure solution, refinement and analysis program.
J. Appl. Cryst. (2009). 42, 339-341.
;
_computing_structure_refinement
;
SHELXL, G.M. Sheldrick, Acta Cryst.
(2008). A64, 112-122
;
_computing_structure_solution
;
XS, G.M. Sheldrick, Acta Cryst.
(2008). A64, 112-122
;
_diffrn_ambient_temperature 180
_diffrn_detector_area_resol_mean 10.4679
_diffrn_measured_fraction_theta_full 0.999
_diffrn_measured_fraction_theta_max 0.893
_diffrn_measurement_details
;
  1 omega  -97.00  -69.00   0.5000   15.0000
omega____ theta____ kappa____ phi______ frames
    -      -13.8396 -178.0000  120.0000 56

  2 omega  -13.00   47.00   0.5000   15.0000
omega____ theta____ kappa____ phi______ frames
    -       14.8553  -38.0000 -120.0000 120

  3 omega  -79.00   93.00   0.5000   15.0000
omega____ theta____ kappa____ phi______ frames
    -       14.8553    0.0000  -30.0000 344

  4 omega  -22.00   52.00   0.5000   15.0000
omega____ theta____ kappa____ phi______ frames
    -       14.8553   77.0000    0.0000 148
;
_diffrn_measurement_device_type 'SuperNova, Dual, Cu at zero, Atlas'
_diffrn_measurement_method '\w scans'
_diffrn_orient_matrix_UB_11 -0.0374427000
_diffrn_orient_matrix_UB_12 -0.0329472000
_diffrn_orient_matrix_UB_13 -0.0306768000
_diffrn_orient_matrix_UB_21 -0.0285962000
_diffrn_orient_matrix_UB_22 0.0543349000
_diffrn_orient_matrix_UB_23 -0.0116718000
_diffrn_orient_matrix_UB_31 0.0197031000
_diffrn_orient_matrix_UB_32 0.0160701000
_diffrn_orient_matrix_UB_33 -0.0235395000
_diffrn_radiation_monochromator mirror
_diffrn_radiation_type 'Mo K\a'
_diffrn_radiation_wavelength 0.7107
_diffrn_reflns_av_R_equivalents 0.0257
_diffrn_reflns_av_unetI/netI 0.0434
_diffrn_reflns_limit_h_max 21
_diffrn_reflns_limit_h_min -20
_diffrn_reflns_limit_k_max 14
_diffrn_reflns_limit_k_min -14
_diffrn_reflns_limit_l_max 27
_diffrn_reflns_limit_l_min -25
_diffrn_reflns_number 12282
_diffrn_reflns_theta_full 25.00
_diffrn_reflns_theta_max 29.30
_diffrn_reflns_theta_min 2.32
_diffrn_source 'SuperNova (Mo) X-ray Source'
_exptl_absorpt_coefficient_mu 5.002
_exptl_absorpt_correction_T_max 0.735
_exptl_absorpt_correction_T_min 0.541
_exptl_absorpt_correction_type analytical
_exptl_absorpt_process_details
;
CrysAlisPro, Agilent Technologies,
Version 1.171.35.11 (release 16-05-2011 CrysAlis171 .NET)
(compiled May 16 2011,17:55:39)
Analytical numeric absorption correction using a multifaceted crystal
            model based on expressions derived by R.C. Clark & J.S. Reid.
(Clark, R. C. & Reid, J. S. (1995). Acta Cryst. A51, 887-897)
;
_exptl_crystal_density_diffrn 1.563
_exptl_crystal_density_method 'not measured'
_exptl_crystal_F_000 1418
_exptl_crystal_size_max 0.1855
_exptl_crystal_size_mid 0.1371
_exptl_crystal_size_min 0.0929
_refine_diff_density_max 1.014
_refine_diff_density_min -0.861
_refine_diff_density_rms 0.141
_refine_ls_abs_structure_details 'Flack H D (1983), Acta Cryst. A39, 876-881'
_refine_ls_abs_structure_Flack -0.031(7)
_refine_ls_extinction_method none
_refine_ls_goodness_of_fit_ref 1.057
_refine_ls_hydrogen_treatment constr
_refine_ls_matrix_type full
_refine_ls_number_parameters 441
_refine_ls_number_reflns 7008
_refine_ls_number_restraints 151
_refine_ls_restrained_S_all 1.076
_refine_ls_R_factor_all 0.0332
_refine_ls_R_factor_gt 0.0271
_refine_ls_shift/su_max 0.001
_refine_ls_shift/su_mean 0.000
_refine_ls_structure_factor_coef Fsqd
_refine_ls_weighting_details 'calc w=1/[\s^2^(Fo^2^)+(0.0285P)^2^+0.0000P] where P=(Fo^2^+2Fc^2^)/3'
_refine_ls_weighting_scheme calc
_refine_ls_wR_factor_gt 0.0585
_refine_ls_wR_factor_ref 0.0615
_reflns_number_gt 6541
_reflns_number_total 7008
_reflns_threshold_expression >2sigma(I)
_cod_data_source_file om300917m_si_002.cif
_cod_data_source_block SS16
_cod_original_cell_volume 3035.47(18)
_cod_original_formula_sum 'C33.25 H36.50 Au Cl1.50 N2'
_cod_database_code 4079659
_chemical_oxdiff_formula 'C33 H37 Au1 Cl1 N2'
_reflns_odcompleteness_completeness 99.94
_reflns_odcompleteness_iscentric 1
_reflns_odcompleteness_theta 26.32

loop_
_space_group_symop_id
_space_group_symop_operation_xyz
1 'x, y, z'
2 '-x, y, -z'
3 'x+1/2, y+1/2, z'
4 '-x+1/2, y+1/2, -z'

loop_
_atom_site_label
_atom_site_type_symbol
_atom_site_fract_x
_atom_site_fract_y
_atom_site_fract_z
_atom_site_U_iso_or_equiv
_atom_site_adp_type
_atom_site_occupancy
_atom_site_symmetry_multiplicity
_atom_site_calc_flag
_atom_site_refinement_flags
_atom_site_disorder_assembly
_atom_site_disorder_group
Au1 Au 0.355694(10) 0.47042(3) 0.224230(8) 0.03052(5) Uani 1 1 d . A .
N4 N 0.4452(3) 0.2627(3) 0.1825(2) 0.0271(8) Uani 1 1 d . A .
C23 C 0.5898(4) 0.4356(4) 0.3529(3) 0.0320(11) Uani 1 1 d . . .
H23A H 0.5358 0.4905 0.3463 0.038 Uiso 0.49(4) 1 calc PR A 2
H23 H 0.5304 0.4770 0.3467 0.038 Uiso 0.51(4) 1 calc PR A 1
C20 C 0.2091(5) -0.0597(5) 0.1714(3) 0.0466(16) Uani 1 1 d . . .
H20 H 0.1781 -0.1262 0.1814 0.056 Uiso 1 1 calc R . .
C14 C 0.2060(4) 0.1535(4) 0.1292(3) 0.0329(10) Uani 1 1 d . . .
C5 C 0.5324(4) 0.2029(4) 0.2067(3) 0.0309(10) Uani 1 1 d . A .
H5 H 0.5440 0.1356 0.1821 0.037 Uiso 1 1 calc R . .
C24 C 0.6277(4) 0.3678(5) 0.4317(3) 0.0433(13) Uani 1 1 d . A .
C28A C 0.6658(14) 0.5206(13) 0.3471(8) 0.034(4) Uiso 0.49(4) 1 d PU A 2
C29A C 0.750(2) 0.487(3) 0.353(2) 0.048(5) Uani 0.49(4) 1 d PU A 2
H29A H 0.7667 0.4019 0.3607 0.058 Uiso 0.49(4) 1 calc PR A 2
C30A C 0.8145(17) 0.567(3) 0.3472(13) 0.059(5) Uani 0.49(4) 1 d PU A 2
H30A H 0.8743 0.5377 0.3541 0.071 Uiso 0.49(4) 1 calc PR A 2
C31A C 0.790(2) 0.693(3) 0.3314(17) 0.068(6) Uani 0.49(4) 1 d PU A 2
H31A H 0.8306 0.7488 0.3237 0.082 Uiso 0.49(4) 1 calc PR A 2
C32A C 0.706(2) 0.733(2) 0.3273(16) 0.053(5) Uani 0.49(4) 1 d PU A 2
C37A C 0.684(2) 0.860(2) 0.3154(14) 0.073(6) Uani 0.49(4) 1 d PU A 2
H37A H 0.7247 0.9126 0.3063 0.088 Uiso 0.49(4) 1 calc PR A 2
C36A C 0.605(3) 0.911(2) 0.317(2) 0.083(8) Uani 0.49(4) 1 d PU A 2
H36A H 0.5948 0.9979 0.3139 0.099 Uiso 0.49(4) 1 calc PR A 2
C35A C 0.5393(18) 0.8281(16) 0.3224(12) 0.065(6) Uani 0.49(4) 1 d PU A 2
H35A H 0.4814 0.8593 0.3184 0.078 Uiso 0.49(4) 1 calc PR A 2
C34A C 0.5578(18) 0.7078(19) 0.3332(18) 0.044(5) Uani 0.49(4) 1 d PU A 2
H34A H 0.5139 0.6559 0.3389 0.053 Uiso 0.49(4) 1 calc PR A 2
C33A C 0.6418(15) 0.6532(17) 0.3364(11) 0.031(4) Uani 0.49(4) 1 d PU A 2
C27 C 0.6390(4) 0.4682(9) 0.4889(3) 0.0624(14) Uani 1 1 d . . .
H27A H 0.6868 0.5288 0.4927 0.094 Uiso 1 1 calc R A .
H27B H 0.6605 0.4306 0.5389 0.094 Uiso 1 1 calc R . .
H27C H 0.5771 0.5095 0.4717 0.094 Uiso 1 1 calc R . .
C22 C 0.3420(4) 0.0199(4) 0.1613(3) 0.0364(12) Uani 1 1 d . . .
H22 H 0.4039 0.0063 0.1667 0.044 Uiso 1 1 calc R . .
C28B C 0.6448(11) 0.5427(13) 0.3465(7) 0.030(3) Uiso 0.51(4) 1 d PU A 1
C29B C 0.726(2) 0.513(3) 0.343(2) 0.043(5) Uani 0.51(4) 1 d PU A 1
H29B H 0.7466 0.4293 0.3473 0.052 Uiso 0.51(4) 1 calc PR A 1
C30B C 0.7807(18) 0.611(2) 0.3324(13) 0.058(5) Uani 0.51(4) 1 d PU A 1
H30B H 0.8379 0.5932 0.3308 0.069 Uiso 0.51(4) 1 calc PR A 1
C31B C 0.747(2) 0.7290(19) 0.3248(13) 0.059(5) Uani 0.51(4) 1 d PU A 1
H31B H 0.7824 0.7930 0.3171 0.070 Uiso 0.51(4) 1 calc PR A 1
C32B C 0.668(2) 0.7601(15) 0.3277(14) 0.051(5) Uani 0.51(4) 1 d PU A 1
C37B C 0.638(3) 0.883(2) 0.321(2) 0.079(8) Uani 0.51(4) 1 d PU A 1
H37B H 0.6725 0.9459 0.3115 0.095 Uiso 0.51(4) 1 calc PR A 1
C36B C 0.556(2) 0.9170(19) 0.3287(16) 0.092(7) Uani 0.51(4) 1 d PU A 1
H36B H 0.5369 1.0010 0.3246 0.110 Uiso 0.51(4) 1 calc PR A 1
C35B C 0.508(2) 0.8301(16) 0.3415(13) 0.077(6) Uani 0.51(4) 1 d PU A 1
H35B H 0.4552 0.8533 0.3484 0.092 Uiso 0.51(4) 1 calc PR A 1
C34B C 0.531(2) 0.707(2) 0.3452(18) 0.055(5) Uani 0.51(4) 1 d PU A 1
H34B H 0.4932 0.6467 0.3525 0.066 Uiso 0.51(4) 1 calc PR A 1
C33B C 0.608(2) 0.6691(16) 0.3387(12) 0.041(4) Uani 0.51(4) 1 d PU A 1
Cl30 Cl 0.5000 0.9337(5) 0.5000 0.108(2) Uani 0.5 2 d PD B .
C21 C 0.2983(5) -0.0769(5) 0.1795(3) 0.0461(14) Uani 1 1 d . . .
H21 H 0.3306 -0.1537 0.1973 0.055 Uiso 1 1 calc R . .
C19 C 0.1627(4) 0.0550(6) 0.1484(3) 0.0410(12) Uani 1 1 d . . .
C25 C 0.5515(6) 0.2795(6) 0.4248(4) 0.076(2) Uani 1 1 d . . .
H25A H 0.4905 0.3239 0.4067 0.114 Uiso 1 1 calc R A .
H25B H 0.5707 0.2427 0.4746 0.114 Uiso 1 1 calc R . .
H25C H 0.5433 0.2141 0.3885 0.114 Uiso 1 1 calc R . .
C26 C 0.7228(6) 0.3010(7) 0.4612(4) 0.083(3) Uani 1 1 d . . .
H26A H 0.7160 0.2350 0.4256 0.125 Uiso 1 1 calc R A .
H26B H 0.7417 0.2653 0.5112 0.125 Uiso 1 1 calc R . .
H26C H 0.7722 0.3596 0.4657 0.125 Uiso 1 1 calc R . .
C10 C 0.2431(4) 0.2146(6) -0.0223(3) 0.0457(14) Uani 1 1 d . . .
H10A H 0.2103 0.1448 -0.0139 0.069 Uiso 1 1 calc R . .
H10B H 0.2380 0.2068 -0.0726 0.069 Uiso 1 1 calc R . .
H10C H 0.2129 0.2921 -0.0199 0.069 Uiso 1 1 calc R . .
C13 C 0.2998(3) 0.1326(4) 0.1361(2) 0.0293(10) Uani 1 1 d . A .
C6 C 0.5975(3) 0.2582(4) 0.2717(3) 0.0320(10) Uani 1 1 d . . .
H6 H 0.6638 0.2379 0.3011 0.038 Uiso 1 1 calc R A .
Cl2 Cl 0.24027(11) 0.60517(12) 0.21400(10) 0.0544(4) Uani 1 1 d . . .
C3 C 0.4561(3) 0.3533(4) 0.2324(3) 0.0273(9) Uani 1 1 d . . .
C17 C 0.0291(5) 0.1875(7) 0.1253(4) 0.0640(19) Uani 1 1 d . . .
H17 H -0.0300 0.2008 0.1249 0.077 Uiso 1 1 calc R . .
C18 C 0.0733(4) 0.0753(7) 0.1454(3) 0.0553(17) Uani 1 1 d . . .
H18 H 0.0438 0.0097 0.1577 0.066 Uiso 1 1 calc R . .
N7 N 0.5498(3) 0.3498(3) 0.2874(2) 0.0274(8) Uani 1 1 d . A .
C9 C 0.3488(4) 0.2149(4) 0.0389(3) 0.0358(11) Uani 1 1 d . A .
C8 C 0.3490(3) 0.2332(4) 0.1165(2) 0.0264(9) Uani 1 1 d . . .
H8 H 0.3092 0.3089 0.1089 0.032 Uiso 1 1 calc R A .
C15 C 0.1568(4) 0.2682(5) 0.1075(3) 0.0432(12) Uani 1 1 d . . .
H15 H 0.1839 0.3356 0.0944 0.052 Uiso 1 1 calc R . .
C16 C 0.0705(4) 0.2819(6) 0.1053(4) 0.0557(16) Uani 1 1 d . . .
H16 H 0.0379 0.3589 0.0896 0.067 Uiso 1 1 calc R . .
C12 C 0.3981(5) 0.3255(6) 0.0263(3) 0.0520(15) Uani 1 1 d . . .
H12A H 0.3951 0.3176 -0.0232 0.078 Uiso 1 1 calc R A .
H12B H 0.4655 0.3285 0.0667 0.078 Uiso 1 1 calc R . .
H12C H 0.3654 0.4016 0.0272 0.078 Uiso 1 1 calc R . .
C11 C 0.3944(5) 0.0961(6) 0.0308(3) 0.0551(16) Uani 1 1 d . . .
H11A H 0.3644 0.0249 0.0408 0.083 Uiso 1 1 calc R A .
H11B H 0.4635 0.0968 0.0673 0.083 Uiso 1 1 calc R . .
H11C H 0.3845 0.0905 -0.0211 0.083 Uiso 1 1 calc R . .
Cl14 Cl 0.6031(4) 0.7135(5) 0.5994(3) 0.0494(14) Uani 0.25 1 d PD B -1
C1 C 0.5000 0.7678(10) 0.5000 0.106(9) Uani 0.50 2 d SPD . .
H1AB H 0.5111 0.7368 0.4599 0.127 Uiso 0.125 1 d PR B 1
H1AA H 0.4384 0.7368 0.4914 0.127 Uiso 0.125 1 d PR B 1
H1BC H 0.4889 0.7367 0.5401 0.127 Uiso 0.125 1 d PR B 2
H1BD H 0.5616 0.7367 0.5086 0.127 Uiso 0.125 1 d PR B 2

loop_
_atom_site_aniso_label
_atom_site_aniso_U_11
_atom_site_aniso_U_22
_atom_site_aniso_U_33
_atom_site_aniso_U_23
_atom_site_aniso_U_13
_atom_site_aniso_U_12
Au1 0.02895(8) 0.02733(8) 0.03737(9) 0.00123(13) 0.01795(7) 0.00507(12)
N4 0.022(2) 0.0254(18) 0.032(2) -0.0003(16) 0.0124(18) -0.0025(15)
C23 0.031(3) 0.031(3) 0.030(2) -0.0006(17) 0.012(2) 0.0001(18)
C20 0.059(4) 0.050(4) 0.030(3) -0.010(2) 0.021(3) -0.028(3)
C14 0.027(3) 0.043(3) 0.025(2) -0.004(2) 0.010(2) -0.011(2)
C5 0.029(3) 0.030(2) 0.034(3) 0.001(2) 0.016(2) 0.006(2)
C24 0.054(4) 0.042(3) 0.030(3) 0.010(2) 0.018(3) 0.006(3)
C29A 0.022(10) 0.066(10) 0.049(14) -0.027(13) 0.012(11) -0.017(9)
C30A 0.028(10) 0.112(13) 0.036(10) -0.017(10) 0.014(9) -0.023(8)
C31A 0.065(15) 0.105(12) 0.057(13) -0.010(12) 0.047(15) -0.048(10)
C32A 0.051(16) 0.066(9) 0.034(9) -0.007(9) 0.016(15) -0.030(8)
C37A 0.102(17) 0.054(8) 0.030(8) 0.006(8) 0.007(12) -0.042(8)
C36A 0.09(2) 0.029(9) 0.057(14) 0.024(11) -0.021(17) -0.010(8)
C35A 0.086(13) 0.033(6) 0.038(10) 0.003(6) 0.002(8) 0.004(7)
C34A 0.036(12) 0.031(6) 0.052(12) 0.002(7) 0.012(9) 0.002(6)
C33A 0.024(8) 0.048(7) 0.009(5) -0.002(5) 0.000(6) -0.014(5)
C27 0.082(4) 0.062(3) 0.032(2) -0.002(5) 0.020(3) 0.011(6)
C22 0.046(3) 0.031(2) 0.036(3) 0.000(2) 0.024(3) -0.001(2)
C29B 0.030(13) 0.064(10) 0.033(9) -0.003(7) 0.013(11) -0.010(7)
C30B 0.039(12) 0.091(11) 0.044(10) 0.013(10) 0.022(10) -0.016(8)
C31B 0.060(19) 0.069(8) 0.040(9) -0.010(8) 0.020(16) -0.044(9)
C32B 0.071(14) 0.040(7) 0.026(6) 0.001(6) 0.010(10) -0.020(6)
C37B 0.11(3) 0.041(8) 0.054(16) 0.011(12) 0.02(2) -0.009(10)
C36B 0.066(15) 0.044(8) 0.096(16) 0.008(8) -0.012(11) 0.005(7)
C35B 0.122(16) 0.045(7) 0.056(11) 0.010(7) 0.039(11) 0.024(8)
C34B 0.053(13) 0.042(6) 0.053(11) -0.001(6) 0.014(9) 0.007(8)
C33B 0.048(14) 0.043(7) 0.030(7) -0.003(6) 0.017(11) -0.015(6)
Cl30 0.089(5) 0.066(4) 0.180(7) 0.000 0.074(5) 0.000
C21 0.063(4) 0.034(2) 0.030(3) -0.001(2) 0.014(3) -0.011(3)
C19 0.036(3) 0.059(3) 0.022(2) -0.008(2) 0.010(2) -0.018(3)
C25 0.113(7) 0.070(4) 0.060(4) 0.002(3) 0.053(5) -0.029(4)
C26 0.088(6) 0.111(6) 0.043(4) 0.034(4) 0.026(4) 0.057(5)
C10 0.041(3) 0.057(3) 0.026(3) 0.001(3) 0.006(3) -0.007(3)
C13 0.029(3) 0.031(2) 0.023(2) -0.0022(18) 0.009(2) -0.0020(19)
C6 0.021(2) 0.031(2) 0.041(3) 0.006(2) 0.013(2) 0.0051(19)
Cl2 0.0492(9) 0.0409(7) 0.0865(11) 0.0076(7) 0.0436(9) 0.0181(6)
C3 0.030(3) 0.024(2) 0.032(2) 0.0019(18) 0.017(2) -0.0002(18)
C17 0.031(3) 0.109(6) 0.051(4) -0.016(4) 0.019(3) -0.008(4)
C18 0.039(3) 0.093(5) 0.032(3) -0.014(3) 0.017(3) -0.032(3)
N7 0.024(2) 0.0273(18) 0.028(2) 0.0002(16) 0.0115(18) 0.0008(16)
C9 0.038(3) 0.039(3) 0.033(3) 0.002(2) 0.020(3) 0.001(2)
C8 0.022(2) 0.027(2) 0.025(2) 0.0026(18) 0.008(2) 0.0012(18)
C15 0.031(3) 0.052(3) 0.041(3) -0.001(2) 0.013(3) 0.001(2)
C16 0.035(3) 0.075(4) 0.054(4) 0.000(3) 0.020(3) 0.010(3)
C12 0.053(4) 0.067(4) 0.038(3) 0.010(3) 0.024(3) -0.013(3)
C11 0.069(5) 0.061(4) 0.044(3) -0.008(3) 0.034(4) 0.008(3)
Cl14 0.046(3) 0.050(3) 0.075(4) 0.013(3) 0.046(3) 0.002(3)
C1 0.14(3) 0.077(15) 0.14(3) 0.000 0.10(2) 0.000

loop_
_atom_type_symbol
_atom_type_description
_atom_type_scat_dispersion_real
_atom_type_scat_dispersion_imag
_atom_type_scat_source
C C 0.0033 0.0016 'International Tables Vol C Tables 4.2.6.8 and 6.1.1.4'
H H 0.0000 0.0000 'International Tables Vol C Tables 4.2.6.8 and 6.1.1.4'
Au Au -2.0133 8.8022 'International Tables Vol C Tables 4.2.6.8 and 6.1.1.4'
Cl Cl 0.1484 0.1585 'International Tables Vol C Tables 4.2.6.8 and 6.1.1.4'
N N 0.0061 0.0033 'International Tables Vol C Tables 4.2.6.8 and 6.1.1.4'

loop_
_exptl_crystal_face_index_h
_exptl_crystal_face_index_k
_exptl_crystal_face_index_l
_exptl_crystal_face_perp_dist
_exptl_oxdiff_crystal_face_indexfrac_h
_exptl_oxdiff_crystal_face_indexfrac_k
_exptl_oxdiff_crystal_face_indexfrac_l
_exptl_oxdiff_crystal_face_x
_exptl_oxdiff_crystal_face_y
_exptl_oxdiff_crystal_face_z
4 9 -22 0.0512 4.3948 8.6756 -21.7588 0.2171 0.5997 0.7382
6 -11 13 0.0176 6.4746 -10.8614 13.0946 -0.2863 -0.9281 -0.3552
-17 -9 17 0.0669 -17.4174 -8.6684 17.3717 0.4048 -0.1757 -0.8914
-20 7 9 0.0678 -19.5486 6.5379 8.6292 0.2518 0.8135 -0.4832
-9 7 26 0.0607 -8.7196 6.5397 26.0605 -0.6884 0.3005 -0.6802
9 -7 -26 0.0607 8.7196 -6.5397 -26.0605 0.6884 -0.3005 0.6802
-9 4 -15 0.0534 -8.6536 4.3434 -15.2603 0.6491 0.6616 0.2585
17 9 -17 0.0669 17.4174 8.6684 -17.3717 -0.4048 0.1757 0.8914

loop_
_geom_angle_atom_site_label_1
_geom_angle_atom_site_label_2
_geom_angle_atom_site_label_3
_geom_angle
C3 Au1 Cl2 179.59(13)
C5 N4 C8 129.0(4)
C3 N4 C5 109.7(4)
C3 N4 C8 121.2(4)
C28A C23 C24 114.9(6)
C28B C23 C24 119.8(6)
C28B C23 C28A 15.0(6)
N7 C23 C24 113.1(3)
N7 C23 C28A 108.0(6)
N7 C23 C28B 114.9(6)
C21 C20 C19 120.7(5)
C19 C14 C13 118.2(5)
C15 C14 C19 118.0(5)
C15 C14 C13 123.7(4)
C6 C5 N4 107.2(4)
C27 C24 C23 105.9(5)
C25 C24 C23 108.2(5)
C25 C24 C27 108.2(5)
C25 C24 C26 110.1(6)
C26 C24 C23 115.5(5)
C26 C24 C27 108.7(5)
C29A C28A C23 127.8(18)
C29A C28A C33A 117.0(18)
C33A C28A C23 115.2(12)
C28A C29A C30A 125(2)
C29A C30A C31A 119.3(17)
C32A C31A C30A 117.9(16)
C31A C32A C37A 118(2)
C31A C32A C33A 123.5(19)
C37A C32A C33A 118.4(19)
C36A C37A C32A 122.6(17)
C37A C36A C35A 117.4(18)
C34A C35A C36A 121(2)
C35A C34A C33A 122.5(17)
C32A C33A C28A 117.1(14)
C32A C33A C34A 117.6(17)
C34A C33A C28A 125.2(15)
C13 C22 C21 123.0(5)
C29B C28B C23 115.6(15)
C29B C28B C33B 123.3(16)
C33B C28B C23 120.8(10)
C28B C29B C30B 119.1(19)
C31B C30B C29B 118.2(17)
C32B C31B C30B 123.7(17)
C31B C32B C37B 121.3(18)
C31B C32B C33B 122.6(15)
C37B C32B C33B 116(2)
C32B C37B C36B 121(2)
C35B C36B C37B 119.5(19)
C36B C35B C34B 122.0(19)
C33B C34B C35B 121.3(19)
C32B C33B C28B 113.0(15)
C34B C33B C28B 126.8(15)
C34B C33B C32B 120.0(17)
C20 C21 C22 119.4(5)
C20 C19 C14 120.3(5)
C20 C19 C18 120.6(6)
C18 C19 C14 119.1(6)
C14 C13 C8 120.6(4)
C22 C13 C14 118.2(4)
C22 C13 C8 121.2(4)
C5 C6 N7 107.1(4)
N4 C3 Au1 126.7(3)
N7 C3 Au1 127.3(3)
N7 C3 N4 105.9(4)
C18 C17 C16 119.6(6)
C17 C18 C19 121.0(6)
C6 N7 C23 127.8(4)
C3 N7 C23 122.1(4)
C3 N7 C6 110.1(4)
C10 C9 C8 105.3(4)
C10 C9 C11 107.9(5)
C12 C9 C10 108.9(4)
C12 C9 C8 108.7(4)
C12 C9 C11 109.3(4)
C11 C9 C8 116.5(4)
N4 C8 C13 111.2(3)
N4 C8 C9 114.2(4)
C13 C8 C9 115.1(4)
C16 C15 C14 120.1(5)
C15 C16 C17 122.1(6)
Cl30 C1 Cl14 107.5(3)

loop_
_geom_bond_atom_site_label_1
_geom_bond_atom_site_label_2
_geom_bond_distance
Au1 Cl2 2.2784(12)
Au1 C3 1.985(4)
N4 C5 1.388(6)
N4 C3 1.355(5)
N4 C8 1.489(6)
C23 C24 1.577(6)
C23 C28A 1.573(16)
C23 C28B 1.496(12)
C23 N7 1.479(6)
C20 C21 1.364(9)
C20 C19 1.401(8)
C14 C19 1.424(7)
C14 C13 1.453(6)
C14 C15 1.418(7)
C5 C6 1.347(7)
C24 C27 1.529(9)
C24 C25 1.499(9)
C24 C26 1.514(9)
C28A C29A 1.34(2)
C28A C33A 1.47(2)
C29A C30A 1.39(4)
C30A C31A 1.41(3)
C31A C32A 1.37(2)
C32A C37A 1.41(3)
C32A C33A 1.42(2)
C37A C36A 1.39(3)
C36A C35A 1.43(3)
C35A C34A 1.33(3)
C34A C33A 1.44(2)
C22 C21 1.405(6)
C22 C13 1.364(6)
C28B C29B 1.38(2)
C28B C33B 1.46(2)
C29B C30B 1.45(3)
C30B C31B 1.36(3)
C31B C32B 1.34(3)
C32B C37B 1.40(3)
C32B C33B 1.46(2)
C37B C36B 1.44(3)
C36B C35B 1.32(3)
C35B C34B 1.38(2)
C34B C33B 1.36(2)
Cl30 C1 1.795(9)
C19 C18 1.417(8)
C10 C9 1.524(8)
C13 C8 1.505(6)
C6 N7 1.380(6)
C3 N7 1.355(6)
C17 C18 1.362(9)
C17 C16 1.380(9)
C9 C8 1.579(6)
C9 C12 1.521(7)
C9 C11 1.525(7)
C15 C16 1.365(8)
Cl14 C1 1.956(6)
